data_8100368
loop_
_publ_author_name
'Ramazani, Ali'
'Morsali, Ali'

_publ_section_title
;
Crystal structure of diaqua-bis[N-(2-pyridyl)carbonyl- aniline]copper
(II) diperchlorate, Cu(C~12~H~16~N~2~O)~2~(H~2~O)~2~(ClO~4~)~2~, at 
120K
;
_journal_issue 3
_journal_name_full 'Zeitschrift f\"ur Kristallographie - New Crystal Structures'
_journal_page_first 299
_journal_page_last 300
_journal_volume 218
_journal_year 2003
_chemical_formula_moiety 'C24 H24 Cu N4 O4 2+, (Cl O4 1-)2'
_chemical_formula_structural 'Cu(C12 H16 N2 O)2 (H2 O)2 (Cl O4)2'
_chemical_formula_sum 'C24 H24 Cl2 Cu N4 O12'
_chemical_formula_weight 694.91
_chemical_melting_point 225
_space_group_IT_number 14
_symmetry_cell_setting monoclinic
_symmetry_space_group_name_Hall '-P 2yn'
_symmetry_space_group_name_H-M 'P 1 21/n 1'
_cell_angle_alpha 90.00
_cell_angle_beta 104.927(4)
_cell_angle_gamma 90.00
_cell_formula_units_Z 2
_cell_length_a 8.2448(17)
_cell_length_b 11.852(2)
_cell_length_c 14.882(3)
_cell_measurement_temperature 120(2)
_cell_volume 1405.1(5)
_diffrn_ambient_temperature 120(2)
_exptl_crystal_density_diffrn 1.642
_cod_original_sg_symbol_H-M 'P 21/n'
_cod_database_code 8100368

loop_
_symmetry_equiv_pos_as_xyz
'x, y, z'
'-x+1/2, y+1/2, -z+1/2'
'-x, -y, -z'
'x-1/2, -y-1/2, z-1/2'

loop_
_atom_site_label
_atom_site_type_symbol
_atom_site_fract_x
_atom_site_fract_y
_atom_site_fract_z
_atom_site_U_iso_or_equiv
_atom_site_adp_type
_atom_site_occupancy
_atom_site_symmetry_multiplicity
_atom_site_Wyckoff_symbol
_atom_site_calc_flag
_atom_site_refinement_flags
_atom_site_disorder_assembly
_atom_site_disorder_group
Cu1 Cu 0.0000 0.0000 0.0000 0.03360(16) Uani 1 2 a d S . .
O1W O -0.2044(3) 0.92350(17) -0.12959(16) 0.0498(6) Uani 1 4 e d . . .
N1 N 0.0039(3) 0.69099(18) 0.10981(16) 0.0344(5) Uani 1 4 e d . . .
N2 N 0.1821(3) 0.89839(18) -0.01017(16) 0.0328(5) Uani 1 4 e d . . .
O1 O -0.0580(2) 0.87306(15) 0.07134(13) 0.0348(4) Uani 1 4 e d . . .
C1 C 0.0327(3) 0.7883(2) 0.07379(19) 0.0323(6) Uani 1 4 e d . . .
C2 C 0.1812(3) 0.7982(2) 0.03333(19) 0.0318(6) Uani 1 4 e d . . .
C3 C 0.3054(4) 0.7188(2) 0.0381(2) 0.0380(7) Uani 1 4 e d . . .
H3A H 0.3024 0.6504 0.0682 0.046 Uiso 1 4 e calc R . .
C4 C 0.4342(4) 0.7429(3) -0.0025(2) 0.0412(7) Uani 1 4 e d . . .
H4A H 0.5203 0.6912 0.0005 0.049 Uiso 1 4 e calc R . .
C5 C 0.4334(4) 0.8446(3) -0.0476(2) 0.0412(7) Uani 1 4 e d . . .
H5A H 0.5182 0.8620 -0.0763 0.049 Uiso 1 4 e calc R . .
C6 C 0.3061(4) 0.9199(2) -0.0498(2) 0.0356(6) Uani 1 4 e d . . .
H6A H 0.3065 0.9884 -0.0801 0.043 Uiso 1 4 e calc R . .
C7 C -0.1347(4) 0.6672(2) 0.1476(2) 0.0352(6) Uani 1 4 e d . . .
C8 C -0.1965(4) 0.7461(3) 0.1990(2) 0.0402(7) Uani 1 4 e d . . .
H8A H -0.1492 0.8177 0.2089 0.048 Uiso 1 4 e calc R . .
C9 C -0.3289(4) 0.7172(3) 0.2354(2) 0.0499(8) Uani 1 4 e d . . .
H9A H -0.3713 0.7699 0.2696 0.060 Uiso 1 4 e calc R . .
C10 C -0.3992(4) 0.6105(3) 0.2214(2) 0.0503(8) Uani 1 4 e d . . .
H10A H -0.4882 0.5917 0.2463 0.060 Uiso 1 4 e calc R . .
C11 C -0.3364(4) 0.5317(3) 0.1702(3) 0.0502(9) Uani 1 4 e d . . .
H11A H -0.3832 0.4599 0.1609 0.060 Uiso 1 4 e calc R . .
C12 C -0.2039(4) 0.5598(2) 0.1329(2) 0.0417(7) Uani 1 4 e d . . .
H12A H -0.1618 0.5072 0.0984 0.050 Uiso 1 4 e calc R . .
Cl1 Cl 0.19887(9) 0.38025(5) 0.15714(5) 0.0386(2) Uani 1 4 e d . . .
O2 O 0.0510(4) 0.3224(3) 0.1157(2) 0.0896(11) Uani 1 4 e d . . .
O3 O 0.3396(6) 0.3167(4) 0.1572(7) 0.092(3) Uani 0.742(18) 4 e d P . .
O4 O 0.1851(10) 0.3974(5) 0.2513(4) 0.094(3) Uani 0.742(18) 4 e d P . .
O5 O 0.1940(11) 0.4797(6) 0.1058(7) 0.080(2) Uani 0.742(18) 4 e d P . .
O3A O 0.311(3) 0.357(3) 0.098(2) 0.137(13) Uani 0.258(18) 4 e d P . .
O4A O 0.272(4) 0.359(4) 0.2336(19) 0.230(17) Uani 0.258(18) 4 e d P . .
O5A O 0.2104(19) 0.4971(9) 0.164(2) 0.075(8) Uani 0.258(18) 4 e d P . .
H1W1 H -0.2306 0.9580 -0.1755 0.052 Uiso 1 4 e d . . .
H2W1 H -0.2200 0.8456 -0.1385 0.096 Uiso 1 4 e d . . .
H1N H 0.0624 0.6393 0.1059 0.025 Uiso 1 4 e d . . .

loop_
_atom_site_aniso_label
_atom_site_aniso_U_11
_atom_site_aniso_U_22
_atom_site_aniso_U_33
_atom_site_aniso_U_23
_atom_site_aniso_U_13
_atom_site_aniso_U_12
Cu1 0.0378(3) 0.0251(2) 0.0425(3) 0.0060(2) 0.0186(2) 0.00201(19)
O1W 0.0644(15) 0.0346(11) 0.0488(13) 0.0052(10) 0.0118(11) -0.0040(10)
N1 0.0355(13) 0.0269(11) 0.0431(14) 0.0066(10) 0.0144(11) 0.0016(10)
N2 0.0338(13) 0.0305(11) 0.0354(13) 0.0006(10) 0.0116(10) -0.0028(9)
O1 0.0370(11) 0.0279(9) 0.0429(12) 0.0074(8) 0.0165(9) 0.0037(8)
C1 0.0313(14) 0.0299(13) 0.0359(15) 0.0033(11) 0.0092(11) -0.0029(11)
C2 0.0323(14) 0.0282(13) 0.0350(15) 0.0028(11) 0.0090(11) -0.0028(11)
C3 0.0366(16) 0.0317(14) 0.0439(17) 0.0065(12) 0.0072(13) 0.0017(12)
C4 0.0330(16) 0.0399(16) 0.0513(18) 0.0026(14) 0.0118(13) 0.0061(13)
C5 0.0367(16) 0.0432(16) 0.0469(18) -0.0004(14) 0.0166(14) -0.0038(13)
C6 0.0356(16) 0.0325(14) 0.0394(16) 0.0024(12) 0.0110(12) -0.0065(12)
C7 0.0348(15) 0.0339(14) 0.0380(16) 0.0118(12) 0.0113(12) 0.0006(12)
C8 0.0474(18) 0.0385(15) 0.0366(16) 0.0023(13) 0.0142(13) -0.0069(13)
C9 0.051(2) 0.062(2) 0.0409(18) 0.0049(16) 0.0200(15) 0.0018(16)
C10 0.0381(18) 0.067(2) 0.0475(19) 0.0199(17) 0.0141(14) -0.0047(16)
C11 0.0408(19) 0.0476(18) 0.061(2) 0.0201(16) 0.0107(16) -0.0081(14)
C12 0.0393(17) 0.0317(14) 0.0546(19) 0.0115(13) 0.0132(14) 0.0001(12)
Cl1 0.0371(4) 0.0265(3) 0.0516(5) -0.0007(3) 0.0106(3) 0.0003(3)
O2 0.076(2) 0.123(3) 0.080(2) -0.0383(19) 0.0383(17) -0.057(2)
O3 0.059(3) 0.056(2) 0.172(8) 0.037(3) 0.054(4) 0.026(2)
O4 0.109(5) 0.116(5) 0.058(3) -0.030(3) 0.025(3) -0.039(3)
O5 0.096(5) 0.051(3) 0.120(6) 0.034(3) 0.074(5) 0.024(3)
O3A 0.088(13) 0.22(3) 0.13(2) -0.091(19) 0.082(15) -0.051(16)
O4A 0.10(2) 0.48(5) 0.081(18) 0.05(2) -0.033(14) 0.00(3)
O5A 0.048(7) 0.014(4) 0.144(19) 0.005(8) -0.012(9) -0.008(4)

loop_
_geom_bond_atom_site_label_1
_geom_bond_atom_site_label_2
_geom_bond_distance
_geom_bond_site_symmetry_2
_geom_bond_publ_flag
Cu1 N2 1.961(2) . ?
Cu1 O1 1.9700(17) . ?
Cu1 O1W 2.389(2) . ?
O1W H1W1 0.7777 . ?
O1W H2W1 0.9374 . ?
N1 C1 1.319(3) . ?
N1 C7 1.425(3) . ?
N1 H1N 0.7912 . ?
N2 C6 1.330(3) . ?
N2 C2 1.354(3) . ?
O1 C1 1.247(3) . ?
C1 C2 1.501(4) . ?
C2 C3 1.378(4) . ?
C3 C4 1.380(4) . ?
C3 H3A 0.9300 . ?
C4 C5 1.380(4) . ?
C4 H4A 0.9300 . ?
C5 C6 1.371(4) . ?
C5 H5A 0.9300 . ?
C6 H6A 0.9300 . ?
C7 C12 1.388(4) . ?
C7 C8 1.386(4) . ?
C8 C9 1.381(4) . ?
C8 H8A 0.9300 . ?
C9 C10 1.384(5) . ?
C9 H9A 0.9300 . ?
C10 C11 1.387(5) . ?
C10 H10A 0.9300 . ?
C11 C12 1.387(4) . ?
C11 H11A 0.9300 . ?
C12 H12A 0.9300 . ?
Cl1 O4A 1.17(2) . ?
Cl1 O3 1.383(5) . ?
Cl1 O5A 1.389(11) . ?
Cl1 O2 1.396(3) . ?
Cl1 O5 1.400(5) . ?
Cl1 O4 1.449(5) . ?
Cl1 O3A 1.457(14) . ?
O3 O3A 0.97(4) . ?
O3 O4A 1.47(4) . ?
O4 O4A 0.94(4) . ?
O4 O5A 1.81(3) . ?
O5 O5A 0.86(2) . ?
O5 O3A 1.77(4) . ?
